data_7032236
loop_
_publ_author_name
'Alnajrani, Mohammed N.'
'Mair, Francis S.'

_publ_section_title
;
 Synthesis and characterization of \b-triketimine cobalt complexes and
 their behaviour in the polymerization of 1,3-butadiene.
;
_journal_issue 42
_journal_name_full 'Dalton transactions (Cambridge, England : 2003)'
_journal_page_first 15727
_journal_page_last 15736
_journal_paper_doi 10.1039/c4dt02196g
_journal_volume 43
_journal_year 2014
_chemical_formula_moiety 'C62 H74 Br2 Co2 N6 O2, C H2 Cl2, 2(C32 H12 B F24)'
_chemical_formula_sum 'C127 H100 B2 Br2 Cl2 Co2 F48 N6 O2'
_chemical_formula_weight 3024.33
_chemical_melting_point 490
_chemical_name_common 'L3CoBr BArF dimer'
_chemical_name_systematic
;
 ? 
;
_space_group_crystal_system triclinic
_space_group_IT_number 2
_space_group_name_Hall '-P 1'
_space_group_name_H-M_alt 'P -1'
_symmetry_space_group_name_Hall '-P 1'
_symmetry_space_group_name_H-M 'P -1'
_atom_sites_solution_hydrogens geom
_atom_sites_solution_primary iterative
_atom_sites_solution_secondary difmap
_audit_creation_date 2014-07-04
_audit_creation_method
;
Olex2 1.2
(compiled 2014.03.20 svn.r2918 for OlexSys, GUI svn.r4816)
;
_cell_angle_alpha 81.320(4)
_cell_angle_beta 73.034(5)
_cell_angle_gamma 83.347(4)
_cell_formula_units_Z 1
_cell_length_a 13.4133(7)
_cell_length_b 15.7628(8)
_cell_length_c 16.2244(9)
_cell_measurement_reflns_used 13798
_cell_measurement_temperature 150
_cell_measurement_theta_max 74.6560
_cell_measurement_theta_min 2.8390
_cell_volume 3234.1(3)
_computing_cell_refinement
;
CrysAlisPro, Agilent Technologies,
Version 1.171.37.33 (release 27-03-2014 CrysAlis171 .NET)
(compiled Mar 27 2014,17:12:48)
;
_computing_data_collection
;
CrysAlisPro, Agilent Technologies,
Version 1.171.37.33 (release 27-03-2014 CrysAlis171 .NET)
(compiled Mar 27 2014,17:12:48)
;
_computing_data_reduction
;
CrysAlisPro, Agilent Technologies,
Version 1.171.37.33 (release 27-03-2014 CrysAlis171 .NET)
(compiled Mar 27 2014,17:12:48)
;
_computing_molecular_graphics 'Olex2 (Dolomanov et al., 2009)'
_computing_publication_material 'Olex2 (Dolomanov et al., 2009)'
_computing_structure_refinement 'ShelXL (Sheldrick, 2008)'
_computing_structure_solution
;
Superflip (Palatinus & Chapuis, 2007;Palatinus & van der Lee, 2008;
Palatinus et al., 2012)
;
_diffrn_ambient_temperature 150
_diffrn_detector 'CCD plate'
_diffrn_measured_fraction_theta_full 0.955
_diffrn_measured_fraction_theta_max 0.955
_diffrn_measurement_details
;
  1 omega   43.86  221.86   2.0000   13.0000
omega____ theta____ kappa____ phi______ frames
    -       70.0000   73.8672  -25.7902 89

  2 omega  -86.24   37.76   2.0000   13.0000
omega____ theta____ kappa____ phi______ frames
    -      -79.5000   73.8672   91.7100 62

  3 phi    -21.86  228.10   1.9997   13.0000
omega____ theta____ kappa____ phi______ frames
 170.4096  110.0000   73.8672     -     125

  4 phi    -23.41  198.57   1.9998   13.0000
omega____ theta____ kappa____ phi______ frames
 130.5397  110.0000   73.8672     -     111

  5 phi    -25.79  174.18   1.9997   13.0000
omega____ theta____ kappa____ phi______ frames
-135.7903  110.0000   73.8672     -     100

  6 omega   85.00  227.00   2.0000   13.0000
omega____ theta____ kappa____ phi______ frames
    -      112.0000   73.8672  -30.7908 71

  7 phi    -23.29  192.71   2.0000   13.0000
omega____ theta____ kappa____ phi______ frames
 119.2097  111.0000   73.8672     -     108

  8 omega   82.58  198.58   2.0000   13.0000
omega____ theta____ kappa____ phi______ frames
    -      110.0000   73.8672  -80.7912 58

  9 omega  -19.25  134.75   2.0000   13.0000
omega____ theta____ kappa____ phi______ frames
    -      -20.0000   73.8672  -55.7909 77

 10 omega  113.21  231.21   2.0000   13.0000
omega____ theta____ kappa____ phi______ frames
    -      111.0000   73.8672 -125.7912 59

 11 omega   95.15  219.15   2.0000   13.0000
omega____ theta____ kappa____ phi______ frames
    -      110.0000   73.8672  -45.7903 62

 12 omega  -77.63   14.37   2.0000   13.0000
omega____ theta____ kappa____ phi______ frames
    -      -70.0000   73.8672  134.2097 46

 13 omega    1.58   75.58   2.0000   13.0000
omega____ theta____ kappa____ phi______ frames
    -      -75.0000   73.8672   19.2097 37

 14 phi     97.90  193.89   1.9998   13.0000
omega____ theta____ kappa____ phi______ frames
-175.7903  113.0000   73.8672     -     48

 15 omega   66.19  138.19   2.0000   13.0000
omega____ theta____ kappa____ phi______ frames
    -       -5.0000   73.8672   34.2091 36

 16 omega   82.00  152.00   2.0000   13.0000
omega____ theta____ kappa____ phi______ frames
    -      108.0000   73.8672  -88.2900 35
;
_diffrn_measurement_device 'abstract diffractometer'
_diffrn_measurement_device_type 'Saxi-CrysAlisPro-abstract goniometer imported SAXI images'
_diffrn_measurement_method '\w and \p scans'
_diffrn_orient_matrix_UB_11 -0.0404348000
_diffrn_orient_matrix_UB_12 -0.0902693000
_diffrn_orient_matrix_UB_13 0.0154796000
_diffrn_orient_matrix_UB_21 -0.0480647000
_diffrn_orient_matrix_UB_22 0.0245417000
_diffrn_orient_matrix_UB_23 -0.0765734000
_diffrn_orient_matrix_UB_31 0.1027495000
_diffrn_orient_matrix_UB_32 -0.0328706000
_diffrn_orient_matrix_UB_33 -0.0624840000
_diffrn_radiation_monochromator graphite
_diffrn_radiation_probe x-ray
_diffrn_radiation_type CuK\a
_diffrn_radiation_wavelength 1.54184
_diffrn_reflns_av_R_equivalents 0.0429
_diffrn_reflns_av_unetI/netI 0.0395
_diffrn_reflns_limit_h_max 16
_diffrn_reflns_limit_h_min -15
_diffrn_reflns_limit_k_max 18
_diffrn_reflns_limit_k_min -18
_diffrn_reflns_limit_l_max 19
_diffrn_reflns_limit_l_min -19
_diffrn_reflns_number 28209
_diffrn_reflns_theta_full 68.25
_diffrn_reflns_theta_max 68.25
_diffrn_reflns_theta_min 2.84
_diffrn_source 'Enhance (Cu) X-ray Source'
_exptl_absorpt_coefficient_mu 4.205
_exptl_absorpt_correction_T_max 1.00000
_exptl_absorpt_correction_T_min 0.49726
_exptl_absorpt_correction_type multi-scan
_exptl_absorpt_process_details
;
CrysAlisPro, Agilent Technologies,
Version 1.171.37.33 (release 27-03-2014 CrysAlis171 .NET)
(compiled Mar 27 2014,17:12:48)
Empirical absorption correction using spherical harmonics,
 implemented in SCALE3 ABSPACK scaling algorithm.
;
_exptl_crystal_colour brown
_exptl_crystal_colour_primary brown
_exptl_crystal_density_diffrn 1.553
_exptl_crystal_density_method 'not measured'
_exptl_crystal_F_000 1520
_exptl_crystal_size_max 0.15
_exptl_crystal_size_mid 0.1
_exptl_crystal_size_min 0.1
_refine_diff_density_max 2.367
_refine_diff_density_min -2.692
_refine_diff_density_rms 0.152
_refine_ls_extinction_method none
_refine_ls_goodness_of_fit_ref 1.023
_refine_ls_hydrogen_treatment constr
_refine_ls_matrix_type full
_refine_ls_number_parameters 873
_refine_ls_number_reflns 11313
_refine_ls_number_restraints 48
_refine_ls_restrained_S_all 1.039
_refine_ls_R_factor_all 0.1133
_refine_ls_R_factor_gt 0.0985
_refine_ls_shift/su_max 0.001
_refine_ls_shift/su_mean 0.000
_refine_ls_structure_factor_coef Fsqd
_refine_ls_weighting_details 'calc w=1/[\s^2^(Fo^2^)+(0.1792P)^2^+17.6962P] where P=(Fo^2^+2Fc^2^)/3'
_refine_ls_weighting_scheme calc
_refine_ls_wR_factor_gt 0.2776
_refine_ls_wR_factor_ref 0.2937
_reflns_number_gt 9258
_reflns_number_total 11313
_reflns_threshold_expression >2sigma(I)
_cod_data_source_file c4dt02196g1.cif
_cod_data_source_block 3
_cod_depositor_comments 'Adding full bibliography for 7032234--7032236.cif.'
_cod_database_code 7032236
_olex2_refinement_description
;
1. Fixed Uiso
 At 1.2 times of:
  All C(H) groups, All C(H,H) groups
 At 1.5 times of:
  All C(H,H,H) groups
2. Uiso/Uaniso restraints and constraints
Uanis(C10) \\sim Ueq: with sigma of 0.01 and sigma for terminal atoms of 0.02
Uanis(F6) \\sim Ueq: with sigma of 0.01 and sigma for terminal atoms of 0.02
Uanis(F5) \\sim Ueq, Uanis(F4) \\sim Ueq: with sigma of 0.01 and sigma for
terminal atoms of 0.02
Uanis(C26) \\sim Ueq: with sigma of 0.01 and sigma for terminal atoms of 0.02
Uanis(C7) \\sim Ueq, Uanis(C9) \\sim Ueq: with sigma of 0.01 and sigma for
terminal atoms of 0.02
Uanis(C65) \\sim Ueq: with sigma of 0.01 and sigma for terminal atoms of 0.02
3. Others
 Fixed Sof: C65(0.5) HL(0.5) HM(0.5)
4.a Ternary CH refined with riding coordinates:
 C3(H3)
4.b Secondary CH2 refined with riding coordinates:
 C65(HL,HM)
4.c Aromatic/amide H refined with riding coordinates:
 C29(H29), C23(H23), C14(H14), C53(H), C62(HA), C13(H13), C28(H28), C16(H16),
 C45(HB), C20(H20), C33(HC), C37(HD), C35(HE), C60(HF), C41(HG), C58(HH),
 C30(H30), C43(HI), C49(HJ), C56(H56), C51(HK), C15(H15), C22(H22), C27(H27)
4.d Idealised Me refined as rotating group:
 C8(H8A,H8B,H8C), C9(H9A,H9B,H9C), C1(H1A,H1B,H1C), C10(H10A,H10B,H10C),
 C5(H5A,H5B,H5C), C17(H17A,H17B,H17C), C31(H31A,H31B,H31C), C24(H24A,H24B,H24C)
;

loop_
_space_group_symop_id
_space_group_symop_operation_xyz
1 'x, y, z'
2 '-x, -y, -z'

loop_
_atom_site_label
_atom_site_type_symbol
_atom_site_fract_x
_atom_site_fract_y
_atom_site_fract_z
_atom_site_U_iso_or_equiv
_atom_site_adp_type
_atom_site_occupancy
_atom_site_calc_flag
_atom_site_refinement_flags_posn
_atom_site_refinement_flags_adp
Br1 Br -0.05712(9) 0.06993(6) 1.08463(6) 0.0631(3) Uani 1 d . .
Co1 Co 0.06162(8) 0.08293(6) 0.93230(6) 0.0224(3) Uani 1 d . .
Cl1 Cl 0.4128(3) 0.4652(2) 0.5697(3) 0.1131(14) Uani 1 d . .
F6 F -0.0302(5) 0.2118(8) 0.5518(5) 0.128(4) Uani 1 d . U
F23 F 0.0862(4) 0.4960(3) 0.0445(3) 0.0468(11) Uani 1 d . .
F10 F 0.2518(3) 0.7441(2) 0.3590(3) 0.0353(9) Uani 1 d . .
F22 F 0.1278(4) 0.5839(3) 0.1127(4) 0.0595(14) Uani 1 d . .
F14 F 0.7190(7) 0.4082(6) 0.1046(4) 0.115(3) Uani 1 d . .
F24 F 0.0233(4) 0.4895(4) 0.1830(3) 0.0603(15) Uani 1 d . .
F1 F 0.4036(3) 0.0150(3) 0.3027(3) 0.0468(11) Uani 1 d . .
F11 F 0.4020(3) 0.6826(2) 0.3010(2) 0.0307(8) Uani 1 d . .
F18 F 0.5909(3) 0.1693(3) 0.4763(3) 0.0407(10) Uani 1 d . .
F17 F 0.5899(4) 0.2855(3) 0.5293(3) 0.0471(11) Uani 1 d . .
F4 F -0.0565(3) 0.2368(4) 0.4341(5) 0.079(2) Uani 1 d . U
F5 F -0.0415(4) 0.1102(4) 0.4832(7) 0.113(3) Uani 1 d . U
F16 F 0.7294(3) 0.2371(3) 0.4408(3) 0.0382(9) Uani 1 d . .
F2 F 0.4165(4) 0.0171(3) 0.4306(4) 0.0499(12) Uani 1 d . .
F3 F 0.2934(3) -0.0484(2) 0.4130(3) 0.0437(10) Uani 1 d . .
F8 F 0.1124(5) 0.5708(3) 0.6333(3) 0.0683(18) Uani 1 d . .
F20 F 0.4647(6) 0.2323(4) 0.0234(3) 0.090(3) Uani 1 d . .
F12 F 0.2779(3) 0.6848(2) 0.2429(2) 0.0352(9) Uani 1 d . .
F15 F 0.7836(4) 0.4561(4) 0.1934(5) 0.086(2) Uani 1 d . .
F13 F 0.6525(4) 0.5236(4) 0.1609(4) 0.078(2) Uani 1 d . .
F19 F 0.5078(5) 0.3574(6) -0.0373(5) 0.105(3) Uani 1 d . .
F21 F 0.3858(5) 0.3037(4) -0.0641(3) 0.0634(16) Uani 1 d . .
F9 F 0.1486(4) 0.4363(3) 0.6464(2) 0.0417(10) Uani 1 d . .
F7 F 0.0175(4) 0.4854(5) 0.6038(3) 0.0681(17) Uani 1 d . .
C8 C 0.2656(9) 0.2123(7) 0.6183(5) 0.081(4) Uani 1 d . .
H8A H 0.2178 0.2628 0.6242 0.121 Uiso 1 calc GR .
H8B H 0.2296 0.1644 0.6146 0.121 Uiso 1 calc GR .
H8C H 0.3221 0.2221 0.5665 0.121 Uiso 1 calc GR .
N1 N 0.0961(4) 0.2037(3) 0.9554(3) 0.0270(11) Uani 1 d . .
C29 C 0.3845(10) -0.1003(8) 0.8515(8) 0.085(4) Uani 1 d . .
H29 H 0.4320 -0.1224 0.8826 0.102 Uiso 1 calc R .
C23 C -0.1112(7) 0.0656(5) 0.7844(6) 0.0448(18) Uani 1 d . .
H23 H -0.0474 0.0438 0.7506 0.054 Uiso 1 calc R .
C7 C 0.3102(8) 0.1922(7) 0.6996(6) 0.069(3) Uani 1 d . U
C59 C 0.3519(5) 0.3506(4) 0.0740(4) 0.0308(14) Uani 1 d . .
N2 N -0.0168(4) 0.1499(3) 0.8475(3) 0.0220(10) Uani 1 d . .
C64 C 0.1100(5) 0.5012(4) 0.1175(4) 0.0260(13) Uani 1 d . .
C47 C 0.2986(4) 0.6761(4) 0.3201(4) 0.0215(11) Uani 1 d . .
C14 C 0.0540(9) 0.2567(6) 1.2082(7) 0.064(3) Uani 1 d . .
H14 H 0.0426 0.2661 1.2656 0.076 Uiso 1 calc R .
C53 C 0.4863(4) 0.2991(3) 0.3839(3) 0.0155(10) Uani 1 d . .
H H 0.4412 0.2677 0.4300 0.019 Uiso 1 calc R .
C62 C 0.2171(4) 0.4245(3) 0.2112(3) 0.0174(11) Uani 1 d . .
HA H 0.1694 0.4489 0.2572 0.021 Uiso 1 calc R .
C13 C 0.1403(9) 0.2071(6) 1.1718(6) 0.057(2) Uani 1 d . .
H13 H 0.1886 0.1861 1.2025 0.068 Uiso 1 calc R .
C39 C -0.0027(5) 0.1823(4) 0.4773(4) 0.0291(13) Uani 1 d . .
C44 C 0.2663(4) 0.5919(3) 0.3729(4) 0.0178(11) Uani 1 d . .
N3 N 0.2000(5) 0.0938(4) 0.8268(4) 0.0395(15) Uani 1 d . .
C48 C 0.4472(4) 0.3451(3) 0.3180(3) 0.0155(10) Uani 1 d . .
C28 C 0.3643(12) -0.1470(8) 0.7943(7) 0.097(5) Uani 1 d . .
H28 H 0.3985 -0.2015 0.7881 0.116 Uiso 1 calc R .
C57 C 0.3029(4) 0.3711(3) 0.2268(3) 0.0179(11) Uani 1 d . .
C16 C -0.0040(10) 0.2765(7) 1.0801(6) 0.073(3) Uani 1 d . .
H16 H -0.0522 0.2997 1.0501 0.087 Uiso 1 calc R .
O42 O 0.1792(10) 0.0015(5) 0.7081(4) 0.115(4) Uani 1 d . .
C36 C 0.1129(4) 0.1811(4) 0.4363(4) 0.0202(11) Uani 1 d . .
C32 C 0.2675(4) 0.2617(3) 0.3679(3) 0.0146(10) Uani 1 d . .
C42 C 0.1813(4) 0.5077(4) 0.5034(3) 0.0196(11) Uani 1 d . .
C52 C 0.5908(4) 0.2986(3) 0.3829(4) 0.0190(11) Uani 1 d . .
C45 C 0.2987(4) 0.5174(4) 0.3331(3) 0.0172(10) Uani 1 d . .
HB H 0.3383 0.5221 0.2753 0.021 Uiso 1 calc R .
C34 C 0.2782(4) 0.1045(4) 0.3928(4) 0.0211(11) Uani 1 d . .
C61 C 0.2013(5) 0.4420(3) 0.1294(4) 0.0197(11) Uani 1 d . .
C11 C 0.0836(7) 0.2238(5) 1.0424(5) 0.0430(18) Uani 1 d . .
C20 C -0.3022(7) 0.1292(5) 0.8864(6) 0.0452(18) Uani 1 d . .
H20 H -0.3664 0.1496 0.9208 0.054 Uiso 1 calc R .
C2 C 0.1209(5) 0.2609(4) 0.8909(4) 0.0265(13) Uani 1 d . .
C33 C 0.3252(4) 0.1817(3) 0.3614(3) 0.0177(11) Uani 1 d . .
HC H 0.3969 0.1802 0.3353 0.021 Uiso 1 calc R .
C38 C 0.3468(5) 0.0221(4) 0.3855(5) 0.0325(14) Uani 1 d . .
C3 C 0.1308(5) 0.2367(4) 0.8006(4) 0.0231(12) Uani 1 d . .
H3 H 0.1510 0.2873 0.7582 0.028 Uiso 1 calc R .
C37 C 0.1598(4) 0.2589(3) 0.4059(3) 0.0171(10) Uani 1 d . .
HD H 0.1180 0.3104 0.4110 0.021 Uiso 1 calc R .
C35 C 0.1719(4) 0.1026(4) 0.4309(4) 0.0210(11) Uani 1 d . .
HE H 0.1411 0.0509 0.4521 0.025 Uiso 1 calc R .
C50 C 0.6230(5) 0.3924(4) 0.2518(5) 0.0333(15) Uani 1 d . .
C60 C 0.2691(5) 0.4057(4) 0.0593(4) 0.0259(13) Uani 1 d . .
HF H 0.2592 0.4180 0.0042 0.031 Uiso 1 calc R .
C41 C 0.2143(4) 0.4327(3) 0.4635(3) 0.0169(10) Uani 1 d . .
HG H 0.1962 0.3798 0.4954 0.020 Uiso 1 calc R .
C25 C 0.2651(9) 0.0136(6) 0.8135(5) 0.070(3) Uani 1 d . .
C12 C 0.1563(8) 0.1873(5) 1.0856(5) 0.049(2) Uani 1 d . .
C58 C 0.3677(5) 0.3340(4) 0.1564(4) 0.0273(13) Uani 1 d . .
HH H 0.4240 0.2965 0.1642 0.033 Uiso 1 calc R .
C18 C -0.1154(5) 0.1240(4) 0.8429(4) 0.0308(14) Uani 1 d . .
C54 C 0.6952(6) 0.4434(6) 0.1763(7) 0.058(3) Uani 1 d . .
C30 C 0.3308(9) -0.0164(8) 0.8626(8) 0.082(4) Uani 1 d . .
H30 H 0.3409 0.0162 0.9023 0.098 Uiso 1 calc R .
C43 C 0.2066(4) 0.5883(4) 0.4588(4) 0.0198(11) Uani 1 d . .
HI H 0.1842 0.6380 0.4855 0.024 Uiso 1 calc R .
C9 C 0.3520(7) 0.2714(9) 0.7188(9) 0.090(4) Uani 1 d . U
H9A H 0.4113 0.2884 0.6716 0.135 Uiso 1 calc GR .
H9B H 0.3727 0.2575 0.7714 0.135 Uiso 1 calc GR .
H9C H 0.2983 0.3178 0.7253 0.135 Uiso 1 calc GR .
C55 C 0.6254(5) 0.2475(4) 0.4565(4) 0.0253(13) Uani 1 d . .
C49 C 0.5186(5) 0.3910(4) 0.2513(4) 0.0242(12) Uani 1 d . .
HJ H 0.4968 0.4217 0.2052 0.029 Uiso 1 calc R .
C63 C 0.4289(7) 0.3119(7) -0.0008(5) 0.054(2) Uani 1 d . .
C56 C -0.2979(7) 0.0747(6) 0.8293(6) 0.053(2) Uani 1 d . .
H56 H -0.3604 0.0591 0.8242 0.063 Uiso 1 calc R .
C1 C 0.1432(7) 0.3516(4) 0.8928(6) 0.0436(18) Uani 1 d . .
H1A H 0.1231 0.3641 0.9518 0.065 Uiso 1 calc GR .
H1B H 0.1043 0.3907 0.8601 0.065 Uiso 1 calc GR .
H1C H 0.2166 0.3581 0.8677 0.065 Uiso 1 calc GR .
C40 C 0.2738(4) 0.4351(3) 0.3767(3) 0.0152(10) Uani 1 d . .
C51 C 0.6606(5) 0.3446(4) 0.3165(4) 0.0278(13) Uani 1 d . .
HK H 0.7305 0.3435 0.3153 0.033 Uiso 1 calc R .
C19 C -0.2079(6) 0.1555(5) 0.8939(5) 0.0395(16) Uani 1 d . .
C15 C -0.0161(10) 0.2930(8) 1.1668(7) 0.079(3) Uani 1 d . .
H15 H -0.0723 0.3288 1.1942 0.095 Uiso 1 calc R .
C46 C 0.1161(5) 0.5014(4) 0.5957(4) 0.0273(13) Uani 1 d . .
C10 C 0.4010(11) 0.1208(10) 0.6777(9) 0.128(6) Uani 1 d . U
H10A H 0.3739 0.0699 0.6695 0.191 Uiso 1 calc GR .
H10B H 0.4324 0.1078 0.7247 0.191 Uiso 1 calc GR .
H10C H 0.4525 0.1406 0.6255 0.191 Uiso 1 calc GR .
C4 C 0.0248(5) 0.2133(4) 0.7957(3) 0.0200(11) Uani 1 d . .
C5 C -0.0200(5) 0.2687(4) 0.7304(4) 0.0297(13) Uani 1 d . .
H5A H -0.0831 0.2463 0.7292 0.045 Uiso 1 calc GR .
H5B H 0.0296 0.2694 0.6741 0.045 Uiso 1 calc GR .
H5C H -0.0354 0.3262 0.7458 0.045 Uiso 1 calc GR .
C22 C -0.2055(8) 0.0407(6) 0.7779(6) 0.057(2) Uani 1 d . .
H22 H -0.2057 0.0022 0.7398 0.068 Uiso 1 calc R .
C6 C 0.2165(6) 0.1639(5) 0.7769(5) 0.0396(17) Uani 1 d . .
C26 C 0.2494(11) -0.0341(7) 0.7523(7) 0.077(3) Uani 1 d . U
B1 B 0.3223(5) 0.3520(4) 0.3233(4) 0.0159(11) Uani 1 d . .
C27 C 0.2967(15) -0.1177(8) 0.7459(7) 0.119(7) Uani 1 d . .
H27 H 0.2825 -0.1523 0.7097 0.143 Uiso 1 calc R .
C17 C 0.2415(8) 0.1308(9) 1.0455(7) 0.073(3) Uani 1 d . .
H17A H 0.2882 0.1170 1.0814 0.110 Uiso 1 calc GR .
H17B H 0.2783 0.1583 0.9897 0.110 Uiso 1 calc GR .
H17C H 0.2155 0.0789 1.0384 0.110 Uiso 1 calc GR .
C31 C 0.1495(15) -0.0498(9) 0.6499(8) 0.111(6) Uani 1 d . .
H31A H 0.2096 -0.0619 0.6027 0.166 Uiso 1 calc GR .
H31B H 0.0958 -0.0175 0.6275 0.166 Uiso 1 calc GR .
H31C H 0.1240 -0.1029 0.6822 0.166 Uiso 1 calc GR .
C24 C -0.2150(8) 0.2220(7) 0.9511(7) 0.066(3) Uani 1 d . .
H24A H -0.2846 0.2494 0.9652 0.099 Uiso 1 calc GR .
H24B H -0.1662 0.2642 0.9217 0.099 Uiso 1 calc GR .
H24C H -0.1989 0.1956 1.0035 0.099 Uiso 1 calc GR .
C65 C 0.4792(14) 0.5073(10) 0.4657(12) 0.052(4) Uani 0.50 d . U
HL H 0.4752 0.4653 0.4290 0.062 Uiso 0.50 calc R .
HM H 0.4351 0.5573 0.4516 0.062 Uiso 0.50 calc R .

loop_
_atom_site_aniso_label
_atom_site_aniso_U_11
_atom_site_aniso_U_22
_atom_site_aniso_U_33
_atom_site_aniso_U_23
_atom_site_aniso_U_13
_atom_site_aniso_U_12
Br1 0.0907(8) 0.0427(5) 0.0504(5) 0.0044(4) -0.0087(5) -0.0246(5)
Co1 0.0375(6) 0.0149(5) 0.0150(4) 0.0014(3) -0.0094(4) -0.0017(4)
Cl1 0.094(2) 0.0610(17) 0.145(3) -0.0191(18) 0.026(2) 0.0061(16)
F6 0.033(3) 0.281(11) 0.077(4) -0.099(6) 0.018(3) -0.027(5)
F23 0.060(3) 0.055(3) 0.037(2) -0.0158(19) -0.037(2) 0.022(2)
F10 0.041(2) 0.0164(16) 0.039(2) -0.0023(15) 0.0012(18) 0.0018(15)
F22 0.070(3) 0.027(2) 0.101(4) -0.018(2) -0.056(3) 0.016(2)
F14 0.125(7) 0.123(6) 0.058(4) 0.003(4) 0.047(4) -0.061(5)
F24 0.032(2) 0.095(4) 0.038(2) 0.013(2) -0.007(2) 0.022(2)
F1 0.041(2) 0.033(2) 0.056(3) -0.0182(19) 0.003(2) 0.0127(18)
F11 0.0233(18) 0.0286(18) 0.038(2) 0.0022(15) -0.0059(16) -0.0067(14)
F18 0.047(2) 0.033(2) 0.047(2) 0.0156(18) -0.030(2) -0.0086(18)
F17 0.046(3) 0.071(3) 0.029(2) -0.025(2) -0.0172(19) 0.019(2)
F4 0.019(2) 0.086(4) 0.109(5) 0.026(4) -0.007(3) 0.006(2)
F5 0.028(3) 0.047(3) 0.235(9) -0.031(4) 0.019(4) -0.013(2)
F16 0.0184(18) 0.058(3) 0.040(2) -0.0061(19) -0.0150(17) 0.0077(17)
F2 0.047(3) 0.030(2) 0.087(3) -0.012(2) -0.046(3) 0.0157(18)
F3 0.036(2) 0.0177(18) 0.074(3) -0.0006(18) -0.013(2) -0.0006(15)
F8 0.127(5) 0.030(2) 0.026(2) -0.0141(17) 0.021(3) -0.014(3)
F20 0.117(5) 0.106(5) 0.037(3) -0.035(3) -0.031(3) 0.088(4)
F12 0.051(2) 0.0278(19) 0.0326(19) 0.0095(15) -0.0261(18) -0.0080(17)
F15 0.031(3) 0.080(4) 0.128(5) 0.059(4) -0.018(3) -0.027(3)
F13 0.043(3) 0.061(3) 0.109(5) 0.055(3) -0.015(3) -0.017(2)
F19 0.063(4) 0.164(8) 0.074(4) -0.064(5) 0.031(3) -0.017(5)
F21 0.088(4) 0.076(3) 0.024(2) -0.024(2) -0.022(2) 0.041(3)
F9 0.055(3) 0.043(2) 0.0164(17) 0.0024(16) 0.0001(17) 0.0058(19)
F7 0.030(2) 0.139(5) 0.024(2) -0.005(3) 0.0065(19) -0.001(3)
C8 0.089(8) 0.080(7) 0.026(4) 0.020(4) 0.027(5) 0.035(6)
N1 0.039(3) 0.025(3) 0.021(2) -0.005(2) -0.014(2) -0.002(2)
C29 0.084(8) 0.069(7) 0.070(7) 0.030(6) -0.010(6) 0.035(6)
C23 0.055(5) 0.038(4) 0.053(5) -0.003(3) -0.030(4) -0.013(3)
C7 0.047(5) 0.068(5) 0.053(5) 0.026(4) 0.017(4) 0.032(4)
C59 0.036(4) 0.037(3) 0.016(3) -0.010(2) -0.005(3) 0.010(3)
N2 0.028(3) 0.023(2) 0.015(2) -0.0016(18) -0.005(2) -0.003(2)
C64 0.033(3) 0.029(3) 0.022(3) -0.005(2) -0.017(3) 0.001(3)
C47 0.019(3) 0.022(3) 0.022(3) 0.000(2) -0.005(2) 0.001(2)
C14 0.091(8) 0.054(5) 0.058(5) -0.012(4) -0.033(6) -0.016(5)
C53 0.016(3) 0.016(2) 0.015(2) -0.0016(19) -0.005(2) -0.0010(19)
C62 0.021(3) 0.019(3) 0.014(2) -0.003(2) -0.006(2) -0.003(2)
C13 0.086(7) 0.046(5) 0.045(5) 0.012(4) -0.030(5) -0.019(5)
C39 0.019(3) 0.036(3) 0.031(3) -0.007(3) -0.002(3) -0.005(3)
C44 0.015(3) 0.018(3) 0.022(3) 0.000(2) -0.008(2) -0.001(2)
N3 0.048(4) 0.030(3) 0.025(3) 0.002(2) 0.000(3) 0.026(3)
C48 0.014(3) 0.017(2) 0.015(2) -0.0039(19) -0.003(2) 0.0030(19)
C28 0.123(11) 0.082(8) 0.054(6) -0.020(6) 0.000(7) 0.072(8)
C57 0.023(3) 0.016(2) 0.015(2) -0.001(2) -0.006(2) 0.002(2)
C16 0.103(9) 0.076(7) 0.048(5) -0.046(5) -0.023(5) 0.009(6)
O42 0.246(13) 0.059(4) 0.037(3) -0.024(3) -0.054(5) 0.061(6)
C36 0.014(3) 0.027(3) 0.018(3) -0.004(2) -0.002(2) -0.001(2)
C32 0.014(3) 0.019(3) 0.011(2) -0.0006(19) -0.006(2) 0.001(2)
C42 0.021(3) 0.022(3) 0.015(2) -0.005(2) -0.002(2) 0.002(2)
C52 0.016(3) 0.020(3) 0.021(3) -0.007(2) -0.005(2) 0.003(2)
C45 0.015(3) 0.022(3) 0.015(2) -0.002(2) -0.005(2) 0.001(2)
C34 0.020(3) 0.018(3) 0.025(3) -0.002(2) -0.007(2) 0.002(2)
C61 0.024(3) 0.019(3) 0.018(3) -0.002(2) -0.009(2) 0.001(2)
C11 0.076(6) 0.034(4) 0.029(3) -0.004(3) -0.029(4) -0.009(4)
C20 0.046(4) 0.035(4) 0.050(4) 0.009(3) -0.013(4) -0.006(3)
C2 0.029(3) 0.020(3) 0.036(3) -0.003(2) -0.018(3) 0.001(2)
C33 0.015(3) 0.020(3) 0.018(2) -0.005(2) -0.004(2) 0.000(2)
C38 0.031(3) 0.019(3) 0.050(4) -0.004(3) -0.016(3) 0.000(2)
C3 0.024(3) 0.019(3) 0.020(3) 0.005(2) -0.003(2) 0.001(2)
C37 0.015(3) 0.018(3) 0.018(2) -0.005(2) -0.005(2) 0.003(2)
C35 0.021(3) 0.020(3) 0.023(3) -0.001(2) -0.008(2) -0.005(2)
C50 0.019(3) 0.032(3) 0.041(4) 0.011(3) -0.003(3) -0.006(3)
C60 0.033(3) 0.030(3) 0.016(3) -0.001(2) -0.011(2) 0.003(3)
C41 0.017(3) 0.018(3) 0.014(2) -0.001(2) -0.003(2) -0.001(2)
C25 0.092(8) 0.050(5) 0.037(4) 0.002(4) 0.005(5) 0.056(5)
C12 0.069(6) 0.042(4) 0.045(4) 0.005(3) -0.033(4) -0.009(4)
C58 0.032(3) 0.028(3) 0.020(3) -0.004(2) -0.010(3) 0.012(3)
C18 0.037(4) 0.028(3) 0.030(3) 0.009(3) -0.018(3) -0.009(3)
C54 0.029(4) 0.063(6) 0.071(6) 0.034(5) -0.013(4) -0.013(4)
C30 0.063(6) 0.077(7) 0.069(6) 0.022(5) 0.002(5) 0.049(6)
C43 0.021(3) 0.020(3) 0.019(3) -0.006(2) -0.007(2) 0.006(2)
C9 0.030(5) 0.109(9) 0.099(8) 0.042(7) 0.003(5) -0.007(5)
C55 0.016(3) 0.040(3) 0.021(3) -0.009(3) -0.008(2) 0.005(2)
C49 0.019(3) 0.025(3) 0.024(3) 0.006(2) -0.003(2) 0.000(2)
C63 0.053(5) 0.082(6) 0.023(3) -0.017(4) -0.010(4) 0.030(5)
C56 0.052(5) 0.046(5) 0.063(5) 0.009(4) -0.028(5) -0.006(4)
C1 0.053(5) 0.026(3) 0.062(5) 0.001(3) -0.034(4) -0.005(3)
C40 0.014(3) 0.017(2) 0.015(2) -0.001(2) -0.007(2) 0.0009(19)
C51 0.017(3) 0.024(3) 0.041(4) -0.002(3) -0.007(3) -0.002(2)
C19 0.044(4) 0.032(4) 0.039(4) 0.003(3) -0.009(3) -0.007(3)
C15 0.094(9) 0.092(8) 0.053(6) -0.041(6) -0.020(6) 0.027(7)
C46 0.034(4) 0.025(3) 0.019(3) -0.003(2) -0.003(3) 0.002(3)
C10 0.077(8) 0.124(10) 0.095(8) 0.051(8) 0.052(7) 0.062(7)
C4 0.024(3) 0.020(3) 0.013(2) -0.004(2) -0.002(2) 0.006(2)
C5 0.031(3) 0.029(3) 0.025(3) 0.005(2) -0.008(3) 0.001(3)
C22 0.064(6) 0.059(5) 0.062(5) -0.014(4) -0.033(5) -0.011(4)
C6 0.029(4) 0.041(4) 0.030(3) 0.008(3) 0.006(3) 0.019(3)
C26 0.112(7) 0.051(5) 0.050(5) -0.021(4) -0.004(5) 0.042(5)
B1 0.017(3) 0.019(3) 0.013(3) -0.002(2) -0.005(2) 0.000(2)
C27 0.207(17) 0.069(7) 0.047(6) -0.017(5) -0.018(8) 0.090(10)
C17 0.058(6) 0.106(9) 0.057(6) 0.004(6) -0.027(5) -0.005(6)
C31 0.190(17) 0.080(8) 0.066(7) -0.038(7) -0.048(9) 0.042(10)
C24 0.056(6) 0.060(6) 0.078(7) -0.006(5) -0.011(5) -0.011(5)
C65 0.066(8) 0.038(6) 0.074(8) -0.031(6) -0.055(7) 0.026(6)

loop_
_atom_type_symbol
_atom_type_description
_atom_type_scat_dispersion_real
_atom_type_scat_dispersion_imag
_atom_type_scat_source
C C 0.0181 0.0091 'International Tables Vol C Tables 4.2.6.8 and 6.1.1.4'
H H 0.0000 0.0000 'International Tables Vol C Tables 4.2.6.8 and 6.1.1.4'
B B 0.0090 0.0039 'International Tables Vol C Tables 4.2.6.8 and 6.1.1.4'
Br Br -0.6763 1.2805 'International Tables Vol C Tables 4.2.6.8 and 6.1.1.4'
Cl Cl 0.3639 0.7018 'International Tables Vol C Tables 4.2.6.8 and 6.1.1.4'
Co Co -2.3653 3.6143 'International Tables Vol C Tables 4.2.6.8 and 6.1.1.4'
F F 0.0727 0.0534 'International Tables Vol C Tables 4.2.6.8 and 6.1.1.4'
N N 0.0311 0.0180 'International Tables Vol C Tables 4.2.6.8 and 6.1.1.4'
O O 0.0492 0.0322 'International Tables Vol C Tables 4.2.6.8 and 6.1.1.4'

loop_
_geom_angle_atom_site_label_1
_geom_angle_atom_site_label_2
_geom_angle_atom_site_label_3
_geom_angle
_geom_angle_site_symmetry_1
_geom_angle_site_symmetry_3
Co1 Br1 Co1 85.86(5) 2_557 .
Br1 Co1 Br1 94.14(5) 2_557 .
N1 Co1 Br1 167.16(15) . 2_557
N1 Co1 Br1 86.82(15) . .
N1 Co1 N3 84.3(2) . .
N2 Co1 Br1 110.24(15) . .
N2 Co1 Br1 104.18(14) . 2_557
N2 Co1 N1 87.42(19) . .
N2 Co1 N3 86.6(2) . .
N3 Co1 Br1 160.58(19) . .
N3 Co1 Br1 90.85(17) . 2_557
C65 Cl1 C65 49.4(9) 2_666 .
C11 N1 Co1 121.9(4) . .
C2 N1 Co1 117.6(4) . .
C2 N1 C11 120.2(5) . .
C28 C29 C30 118.8(11) . .
C22 C23 C18 118.5(8) . .
C9 C7 C8 112.4(8) . .
C9 C7 C10 109.5(11) . .
C9 C7 C6 109.1(9) . .
C10 C7 C8 106.4(10) . .
C6 C7 C8 105.3(8) . .
C6 C7 C10 114.1(8) . .
C60 C59 C58 120.9(6) . .
C60 C59 C63 119.4(6) . .
C58 C59 C63 119.6(6) . .
C18 N2 Co1 121.7(4) . .
C4 N2 Co1 118.7(4) . .
C4 N2 C18 119.6(5) . .
F23 C64 F22 104.6(5) . .
F23 C64 F24 107.4(5) . .
F23 C64 C61 113.7(5) . .
F22 C64 C61 111.9(5) . .
F24 C64 F22 105.2(6) . .
F24 C64 C61 113.3(5) . .
F10 C47 F11 107.0(5) . .
F10 C47 F12 107.1(5) . .
F10 C47 C44 113.4(5) . .
F11 C47 F12 105.2(5) . .
F11 C47 C44 112.2(5) . .
F12 C47 C44 111.6(5) . .
C15 C14 C13 124.1(10) . .
C52 C53 C48 122.3(5) . .
C61 C62 C57 122.1(5) . .
C14 C13 C12 119.1(9) . .
F6 C39 F4 101.2(7) . .
F6 C39 C36 112.1(5) . .
F4 C39 C36 113.2(5) . .
F5 C39 F6 111.0(8) . .
F5 C39 F4 103.9(7) . .
F5 C39 C36 114.4(6) . .
C45 C44 C47 117.9(5) . .
C43 C44 C47 121.2(5) . .
C43 C44 C45 120.8(5) . .
C25 N3 Co1 114.5(5) . .
C6 N3 Co1 120.6(4) . .
C6 N3 C25 124.7(6) . .
C53 C48 B1 122.1(5) . .
C49 C48 C53 115.8(5) . .
C49 C48 B1 121.8(5) . .
C27 C28 C29 123.3(10) . .
C62 C57 B1 121.9(5) . .
C58 C57 C62 115.8(5) . .
C58 C57 B1 122.3(5) . .
C11 C16 C15 117.0(10) . .
C26 O42 C31 119.8(9) . .
C37 C36 C39 119.5(5) . .
C35 C36 C39 119.2(5) . .
C35 C36 C37 121.3(5) . .
C33 C32 B1 121.3(5) . .
C37 C32 C33 115.9(5) . .
C37 C32 B1 122.4(5) . .
C41 C42 C46 119.4(5) . .
C43 C42 C41 121.5(5) . .
C43 C42 C46 119.1(5) . .
C53 C52 C55 118.4(5) . .
C51 C52 C53 121.1(5) . .
C51 C52 C55 120.5(5) . .
C44 C45 C40 122.7(5) . .
C33 C34 C38 118.1(5) . .
C35 C34 C33 121.8(5) . .
C35 C34 C38 120.1(5) . .
C62 C61 C64 118.9(5) . .
C60 C61 C64 120.1(5) . .
C60 C61 C62 120.9(5) . .
C16 C11 N1 118.1(7) . .
C12 C11 N1 118.8(8) . .
C12 C11 C16 123.0(8) . .
C56 C20 C19 119.3(8) . .
N1 C2 C3 118.0(5) . .
N1 C2 C1 126.6(6) . .
C1 C2 C3 115.4(6) . .
C34 C33 C32 121.9(5) . .
F1 C38 C34 112.0(5) . .
F2 C38 F1 105.5(6) . .
F2 C38 F3 107.2(6) . .
F2 C38 C34 111.9(5) . .
F3 C38 F1 106.5(5) . .
F3 C38 C34 113.3(5) . .
C2 C3 C4 110.3(5) . .
C6 C3 C2 111.3(5) . .
C6 C3 C4 111.7(5) . .
C32 C37 C36 121.9(5) . .
C34 C35 C36 117.3(5) . .
C49 C50 C54 118.0(6) . .
C51 C50 C54 120.6(6) . .
C51 C50 C49 121.4(6) . .
C59 C60 C61 117.8(5) . .
C40 C41 C42 121.7(5) . .
C30 C25 N3 121.4(10) . .
C30 C25 C26 122.1(9) . .
C26 C25 N3 116.3(9) . .
C11 C12 C13 117.3(9) . .
C11 C12 C17 120.6(8) . .
C17 C12 C13 122.1(8) . .
C57 C58 C59 122.5(6) . .
C23 C18 N2 117.6(7) . .
C19 C18 C23 121.7(7) . .
C19 C18 N2 120.7(6) . .
F14 C54 F15 108.8(9) . .
F14 C54 F13 107.9(8) . .
F14 C54 C50 113.2(8) . .
F15 C54 F13 103.6(8) . .
F15 C54 C50 111.9(7) . .
F13 C54 C50 111.0(7) . .
C25 C30 C29 118.0(13) . .
C44 C43 C42 117.6(5) . .
F18 C55 F17 106.2(5) . .
F18 C55 F16 106.7(5) . .
F18 C55 C52 112.5(5) . .
F17 C55 C52 111.7(5) . .
F16 C55 F17 105.9(5) . .
F16 C55 C52 113.2(5) . .
C48 C49 C50 121.7(5) . .
F20 C63 F21 105.1(8) . .
F20 C63 C59 111.7(7) . .
F19 C63 F20 108.5(8) . .
F19 C63 F21 105.9(7) . .
F19 C63 C59 112.9(8) . .
F21 C63 C59 112.2(7) . .
C20 C56 C22 123.2(8) . .
C45 C40 B1 117.5(5) . .
C41 C40 C45 115.7(5) . .
C41 C40 B1 126.7(5) . .
C52 C51 C50 117.6(5) . .
C20 C19 C24 118.1(8) . .
C18 C19 C20 118.8(7) . .
C18 C19 C24 122.8(7) . .
C14 C15 C16 119.5(11) . .
F8 C46 F9 105.6(5) . .
F8 C46 F7 107.6(6) . .
F8 C46 C42 113.9(5) . .
F9 C46 F7 103.6(5) . .
F9 C46 C42 113.3(5) . .
F7 C46 C42 112.0(5) . .
N2 C4 C3 117.9(5) . .
N2 C4 C5 126.2(6) . .
C5 C4 C3 115.9(5) . .
C56 C22 C23 118.4(8) . .
N3 C6 C7 132.2(6) . .
N3 C6 C3 114.4(6) . .
C3 C6 C7 113.3(6) . .
O42 C26 C25 117.0(8) . .
O42 C26 C27 123.2(12) . .
C27 C26 C25 119.5(11) . .
C48 B1 C32 112.2(4) . .
C48 B1 C40 103.7(4) . .
C57 B1 C48 112.0(4) . .
C57 B1 C32 105.1(4) . .
C57 B1 C40 109.3(4) . .
C40 B1 C32 114.7(4) . .
C28 C27 C26 118.1(14) . .
Cl1 C65 Cl1 130.6(9) 2_666 .

loop_
_geom_bond_atom_site_label_1
_geom_bond_atom_site_label_2
_geom_bond_distance
_geom_bond_site_symmetry_2
Br1 Co1 2.4756(13) 2_557
Br1 Co1 2.5125(14) .
Co1 Br1 2.4756(13) 2_557
Co1 N1 2.122(5) .
Co1 N2 2.065(5) .
Co1 N3 2.130(6) .
Cl1 C65 1.48(2) 2_666
Cl1 C65 1.73(2) .
F6 C39 1.297(9) .
F23 C64 1.330(7) .
F10 C47 1.327(7) .
F22 C64 1.340(8) .
F14 C54 1.304(14) .
F24 C64 1.335(8) .
F1 C38 1.351(9) .
F11 C47 1.342(7) .
F18 C55 1.327(8) .
F17 C55 1.342(7) .
F4 C39 1.311(8) .
F5 C39 1.283(8) .
F16 C55 1.338(7) .
F2 C38 1.335(8) .
F3 C38 1.340(8) .
F8 C46 1.319(8) .
F20 C63 1.334(11) .
F12 C47 1.345(7) .
F15 C54 1.336(10) .
F13 C54 1.345(11) .
F19 C63 1.291(13) .
F21 C63 1.346(9) .
F9 C46 1.331(7) .
F7 C46 1.339(8) .
C8 C7 1.578(15) .
N1 C11 1.450(8) .
N1 C2 1.265(8) .
C29 C28 1.37(2) .
C29 C30 1.442(15) .
C23 C18 1.405(11) .
C23 C22 1.403(12) .
C7 C9 1.533(19) .
C7 C10 1.558(14) .
C7 C6 1.547(11) .
C59 C60 1.384(9) .
C59 C58 1.395(8) .
C59 C63 1.503(10) .
N2 C18 1.454(8) .
N2 C4 1.271(8) .
C64 C61 1.492(8) .
C47 C44 1.502(8) .
C14 C13 1.354(15) .
C14 C15 1.339(16) .
C53 C48 1.397(7) .
C53 C52 1.397(8) .
C62 C57 1.407(8) .
C62 C61 1.387(7) .
C13 C12 1.429(12) .
C39 C36 1.498(8) .
C44 C45 1.391(8) .
C44 C43 1.386(8) .
N3 C25 1.458(8) .
N3 C6 1.268(9) .
C48 C49 1.390(8) .
C48 B1 1.643(8) .
C28 C27 1.36(2) .
C57 C58 1.382(8) .
C57 B1 1.639(7) .
C16 C11 1.397(14) .
C16 C15 1.429(12) .
O42 C26 1.366(15) .
O42 C31 1.492(16) .
C36 C37 1.399(8) .
C36 C35 1.389(8) .
C32 C33 1.401(7) .
C32 C37 1.399(8) .
C32 B1 1.648(8) .
C42 C41 1.399(8) .
C42 C43 1.391(8) .
C42 C46 1.492(8) .
C52 C55 1.495(8) .
C52 C51 1.377(9) .
C45 C40 1.406(8) .
C34 C33 1.393(8) .
C34 C38 1.501(8) .
C34 C35 1.381(8) .
C61 C60 1.386(9) .
C11 C12 1.385(11) .
C20 C56 1.340(13) .
C20 C19 1.419(11) .
C2 C3 1.534(8) .
C2 C1 1.500(9) .
C3 C4 1.536(8) .
C3 C6 1.533(9) .
C50 C54 1.509(10) .
C50 C49 1.405(9) .
C50 C51 1.380(9) .
C41 C40 1.399(7) .
C25 C30 1.353(15) .
C25 C26 1.407(16) .
C12 C17 1.424(15) .
C18 C19 1.360(11) .
C56 C22 1.377(14) .
C40 B1 1.644(8) .
C19 C24 1.480(13) .
C4 C5 1.490(8) .
C26 C27 1.400(13) .
C65 Cl1 1.48(2) 2_666
